data_4120126
loop_
_publ_author_name
'Mark C. Lipke'
'T. Don Tilley'

_publ_section_title
;
 Silane-Isocyanide Coupling Involving 1,1-Insertion of XylNC into the Si-H
 Bond of a \s-Silane Ligand
;
_journal_name_full 'Journal of the American Chemical Society'
_journal_page_first 10298
_journal_page_last 10301
_journal_paper_doi 10.1021/ja404910h
_journal_volume 135
_journal_year 2013
_chemical_formula_moiety 'C49 H50 B1 O1 P3 Ru1'
_chemical_formula_sum 'C49 H50 B O P3 Ru'
_chemical_formula_weight 859.68
_chemical_name_common 4
_chemical_name_systematic
; 
 ? 
;
_space_group_IT_number 14
_symmetry_cell_setting monoclinic
_symmetry_space_group_name_Hall '-P 2yn'
_symmetry_space_group_name_H-M 'P 1 21/n 1'
_atom_sites_solution_hydrogens geom
_atom_sites_solution_primary direct
_atom_sites_solution_secondary difmap
_audit_creation_method SHELXL-97
_cell_angle_alpha 90.00
_cell_angle_beta 107.815(4)
_cell_angle_gamma 90.00
_cell_formula_units_Z 4
_cell_length_a 17.261(5)
_cell_length_b 13.944(4)
_cell_length_c 20.315(5)
_cell_measurement_reflns_used 6049
_cell_measurement_temperature 100(2)
_cell_measurement_theta_max 23.311
_cell_measurement_theta_min 2.389
_cell_volume 4655(2)
_computing_structure_refinement 'SHELXL-97 (Sheldrick, 2008)'
_computing_structure_solution 'SHELXS-97 (Sheldrick, 2008)'
_diffrn_ambient_temperature 100(2)
_diffrn_measured_fraction_theta_full 0.983
_diffrn_measured_fraction_theta_max 0.983
_diffrn_radiation_monochromator graphite
_diffrn_radiation_source 'fine-focus sealed tube'
_diffrn_radiation_type MoK\a
_diffrn_radiation_wavelength 0.71073
_diffrn_reflns_av_R_equivalents 0.1827
_diffrn_reflns_av_sigmaI/netI 0.2320
_diffrn_reflns_limit_h_max 20
_diffrn_reflns_limit_h_min -20
_diffrn_reflns_limit_k_max 16
_diffrn_reflns_limit_k_min -16
_diffrn_reflns_limit_l_max 24
_diffrn_reflns_limit_l_min -24
_diffrn_reflns_number 45953
_diffrn_reflns_theta_full 25.53
_diffrn_reflns_theta_max 25.53
_diffrn_reflns_theta_min 1.80
_exptl_absorpt_coefficient_mu 0.473
_exptl_absorpt_correction_T_max 1
_exptl_absorpt_correction_T_min 0.9543
_exptl_absorpt_correction_type multi-scan
_exptl_absorpt_process_details 'Blessing, 1995'
_exptl_crystal_colour orange
_exptl_crystal_density_diffrn 1.218
_exptl_crystal_description plate
_exptl_crystal_F_000 1760
_exptl_crystal_size_max 0.10
_exptl_crystal_size_mid 0.05
_exptl_crystal_size_min 0.02
_platon_squeeze_details
;
;
_refine_diff_density_max 1.623
_refine_diff_density_min -1.959
_refine_diff_density_rms 0.147
_refine_ls_extinction_method none
_refine_ls_goodness_of_fit_ref 1.015
_refine_ls_hydrogen_treatment constr
_refine_ls_matrix_type full
_refine_ls_number_parameters 499
_refine_ls_number_reflns 8528
_refine_ls_number_restraints 6
_refine_ls_restrained_S_all 1.015
_refine_ls_R_factor_all 0.2072
_refine_ls_R_factor_gt 0.1084
_refine_ls_shift/su_max 0.001
_refine_ls_shift/su_mean 0.000
_refine_ls_structure_factor_coef Fsqd
_refine_ls_weighting_details 'calc w=1/[\s^2^(Fo^2^)+(0.1517P)^2^+0.0000P] where P=(Fo^2^+2Fc^2^)/3'
_refine_ls_weighting_scheme calc
_refine_ls_wR_factor_gt 0.2887
_refine_ls_wR_factor_ref 0.3209
_reflns_number_gt 3484
_reflns_number_total 8528
_reflns_threshold_expression >2sigma(I)
_cod_data_source_file ja404910h_si_004.cif
_cod_data_source_block shelxl
_cod_original_sg_symbol_H-M 'P 21/n'
_cod_original_formula_sum 'C49 H50 B1 O1 P3 Ru1'
_cod_database_code 4120126

loop_
_symmetry_equiv_pos_as_xyz
'x, y, z'
'-x+1/2, y+1/2, -z+1/2'
'-x, -y, -z'
'x-1/2, -y-1/2, z-1/2'

loop_
_atom_site_label
_atom_site_type_symbol
_atom_site_fract_x
_atom_site_fract_y
_atom_site_fract_z
_atom_site_U_iso_or_equiv
_atom_site_adp_type
_atom_site_occupancy
_atom_site_symmetry_multiplicity
_atom_site_calc_flag
_atom_site_refinement_flags
O1 O 0.0244(5) 0.2549(5) 0.1181(5) 0.053(3) Uani 1 1 d .
C46 C 0.0472(9) 0.2775(12) 0.0579(9) 0.073(5) Uani 1 1 d .
C47 C 0.0211(11) 0.3769(12) 0.0345(10) 0.100(6) Uani 1 1 d .
H47A H -0.0382 0.3788 0.0146 0.149 Uiso 1 1 calc R
H47B H 0.0464 0.3966 -0.0004 0.149 Uiso 1 1 calc R
H47C H 0.0380 0.4207 0.0741 0.149 Uiso 1 1 calc R
C48 C -0.0002(11) 0.2029(14) 0.0008(11) 0.107(7) Uani 1 1 d .
H48A H 0.0098 0.1378 0.0196 0.161 Uiso 1 1 calc R
H48B H 0.0189 0.2083 -0.0398 0.161 Uiso 1 1 calc R
H48C H -0.0587 0.2166 -0.0127 0.161 Uiso 1 1 calc R
C49 C 0.1377(10) 0.2537(16) 0.0754(10) 0.132(9) Uani 1 1 d .
H49A H 0.1696 0.3005 0.1087 0.198 Uiso 1 1 calc R
H49B H 0.1538 0.2560 0.0331 0.198 Uiso 1 1 calc R
H49C H 0.1477 0.1892 0.0954 0.198 Uiso 1 1 calc R
C6 C -0.0427(13) 0.159(2) 0.5534(12) 0.164(13) Uani 1 1 d .
H6 H -0.0004 0.1689 0.5956 0.197 Uiso 1 1 calc R
Ru1 Ru -0.00431(5) 0.22995(7) 0.19960(6) 0.0425(4) Uani 1 1 d .
P2 P -0.00759(17) 0.3363(2) 0.2801(2) 0.0431(10) Uani 1 1 d .
P3 P -0.12217(18) 0.1732(2) 0.2071(2) 0.0425(9) Uani 1 1 d .
P4 P 0.05443(17) 0.1299(2) 0.2850(2) 0.0393(9) Uani 1 1 d .
C15 C -0.0782(6) 0.5165(8) 0.2832(8) 0.049(4) Uani 1 1 d .
H15 H -0.0662 0.5057 0.3314 0.059 Uiso 1 1 calc R
C10 C -0.0596(7) 0.4474(9) 0.2418(9) 0.052(4) Uani 1 1 d .
C7 C -0.0510(6) 0.3023(7) 0.3468(6) 0.026(3) Uani 1 1 d U
H7A H -0.0171 0.3305 0.3910 0.031 Uiso 1 1 calc R
H7B H -0.1057 0.3318 0.3359 0.031 Uiso 1 1 calc R
C11 C -0.0757(7) 0.4695(9) 0.1717(9) 0.053(4) Uani 1 1 d .
H11 H -0.0580 0.4263 0.1432 0.064 Uiso 1 1 calc R
C22 C -0.1560(6) 0.0669(8) 0.1524(7) 0.043(3) Uani 1 1 d .
C8 C 0.0280(6) 0.1343(7) 0.3640(6) 0.036(3) Uani 1 1 d .
H8A H 0.0253 0.0678 0.3803 0.043 Uiso 1 1 calc R
H8B H 0.0722 0.1676 0.3995 0.043 Uiso 1 1 calc R
C9 C -0.1332(6) 0.1423(8) 0.2901(6) 0.036(3) Uani 1 1 d .
H9A H -0.1870 0.1650 0.2917 0.043 Uiso 1 1 calc R
H9B H -0.1324 0.0715 0.2946 0.043 Uiso 1 1 calc R
C44 C -0.0204(7) -0.1521(8) 0.2472(8) 0.054(4) Uani 1 1 d .
H44 H -0.0526 -0.1969 0.2625 0.065 Uiso 1 1 calc R
C29 C -0.2181(7) 0.2746(10) 0.0945(8) 0.054(4) Uani 1 1 d .
H29 H -0.1906 0.2373 0.0695 0.064 Uiso 1 1 calc R
C21 C 0.1393(8) 0.3569(10) 0.3865(9) 0.062(4) Uani 1 1 d .
H21 H 0.1153 0.3179 0.4133 0.074 Uiso 1 1 calc R
C17 C 0.1334(6) 0.4367(8) 0.2813(8) 0.052(4) Uani 1 1 d .
H17 H 0.1036 0.4571 0.2361 0.062 Uiso 1 1 calc R
C1 C -0.0839(7) 0.1728(8) 0.4285(8) 0.041(3) Uani 1 1 d .
C28 C -0.2020(7) 0.2576(8) 0.1640(8) 0.045(4) Uani 1 1 d .
C41 C 0.0753(6) -0.0204(8) 0.2046(7) 0.050(4) Uani 1 1 d .
H41 H 0.1080 0.0239 0.1893 0.060 Uiso 1 1 calc R
C43 C 0.0129(8) -0.1771(9) 0.1973(9) 0.066(5) Uani 1 1 d .
H43 H 0.0028 -0.2394 0.1776 0.080 Uiso 1 1 calc R
C34 C 0.1672(7) 0.1384(8) 0.3109(8) 0.044(4) Uani 1 1 d .
C20 C 0.2201(7) 0.3915(8) 0.4172(8) 0.050(4) Uani 1 1 d .
H20 H 0.2492 0.3788 0.4642 0.060 Uiso 1 1 calc R
C16 C 0.0938(7) 0.3784(8) 0.3181(8) 0.043(4) Uani 1 1 d .
C42 C 0.0604(7) -0.1158(9) 0.1743(8) 0.056(4) Uani 1 1 d .
H42 H 0.0833 -0.1348 0.1393 0.067 Uiso 1 1 calc R
C19 C 0.2553(8) 0.4455(9) 0.3748(9) 0.057(4) Uani 1 1 d .
H19 H 0.3094 0.4686 0.3932 0.068 Uiso 1 1 calc R
C26 C -0.1445(8) -0.0398(10) 0.0627(8) 0.058(4) Uani 1 1 d .
H26 H -0.1186 -0.0560 0.0291 0.070 Uiso 1 1 calc R
C40 C 0.0414(6) 0.0056(8) 0.2562(7) 0.042(3) Uani 1 1 d .
C27 C -0.1195(7) 0.0406(9) 0.1040(7) 0.048(4) Uani 1 1 d .
H27 H -0.0761 0.0784 0.0986 0.058 Uiso 1 1 calc R
C45 C -0.0070(6) -0.0602(8) 0.2761(7) 0.050(4) Uani 1 1 d .
H45 H -0.0318 -0.0427 0.3101 0.060 Uiso 1 1 calc R
C18 C 0.2124(7) 0.4650(9) 0.3078(8) 0.054(4) Uani 1 1 d .
H18 H 0.2379 0.4985 0.2793 0.065 Uiso 1 1 calc R
C12 C -0.1153(9) 0.5493(10) 0.1433(10) 0.073(5) Uani 1 1 d .
H12 H -0.1320 0.5574 0.0946 0.087 Uiso 1 1 calc R
C35 C 0.2119(7) 0.0843(9) 0.3684(8) 0.055(4) Uani 1 1 d .
H35 H 0.1850 0.0483 0.3946 0.066 Uiso 1 1 calc R
B1 B -0.0600(7) 0.1890(8) 0.3587(8) 0.036(4) Uani 1 1 d .
C23 C -0.2205(7) 0.0104(9) 0.1608(8) 0.061(4) Uani 1 1 d .
H23 H -0.2461 0.0274 0.1944 0.074 Uiso 1 1 calc R
C14 C -0.1154(8) 0.6041(10) 0.2535(11) 0.076(6) Uani 1 1 d .
H14 H -0.1288 0.6516 0.2818 0.091 Uiso 1 1 calc R
C24 C -0.2462(8) -0.0704(12) 0.1193(8) 0.071(5) Uani 1 1 d .
H24 H -0.2902 -0.1074 0.1245 0.085 Uiso 1 1 calc R
C33 C -0.2466(7) 0.3121(9) 0.1988(8) 0.051(4) Uani 1 1 d .
H33 H -0.2382 0.2999 0.2464 0.062 Uiso 1 1 calc R
C39 C 0.2047(7) 0.1903(11) 0.2738(8) 0.067(5) Uani 1 1 d .
H39 H 0.1734 0.2253 0.2345 0.080 Uiso 1 1 calc R
C32 C -0.3006(9) 0.3809(10) 0.1673(11) 0.078(6) Uani 1 1 d .
H32 H -0.3288 0.4166 0.1927 0.093 Uiso 1 1 calc R
C25 C -0.2087(8) -0.0980(10) 0.0706(8) 0.070(5) Uani 1 1 d .
H25 H -0.2255 -0.1540 0.0434 0.084 Uiso 1 1 calc R
C36 C 0.2972(8) 0.0847(11) 0.3860(9) 0.074(5) Uani 1 1 d .
H36 H 0.3280 0.0456 0.4231 0.089 Uiso 1 1 calc R
C38 C 0.2903(8) 0.1931(11) 0.2928(9) 0.070(5) Uani 1 1 d .
H38 H 0.3161 0.2303 0.2664 0.084 Uiso 1 1 calc R
C37 C 0.3377(8) 0.1413(10) 0.3504(9) 0.069(5) Uani 1 1 d .
H37 H 0.3955 0.1447 0.3645 0.083 Uiso 1 1 calc R
C31 C -0.3143(8) 0.3985(10) 0.0983(11) 0.077(6) Uani 1 1 d .
H31 H -0.3515 0.4472 0.0759 0.092 Uiso 1 1 calc R
C30 C -0.2721(8) 0.3431(12) 0.0595(10) 0.083(5) Uani 1 1 d .
H30 H -0.2816 0.3538 0.0115 0.099 Uiso 1 1 calc R
C4 C -0.1229(12) 0.1397(12) 0.5526(10) 0.081(5) Uani 1 1 d .
H4 H -0.1358 0.1194 0.5926 0.097 Uiso 1 1 calc R
C13 C -0.1316(8) 0.6194(11) 0.1849(11) 0.071(5) Uani 1 1 d .
H13 H -0.1544 0.6787 0.1653 0.086 Uiso 1 1 calc R
C5 C -0.0284(12) 0.1640(19) 0.4915(12) 0.137(9) Uani 1 1 d .
H5 H 0.0270 0.1607 0.4926 0.164 Uiso 1 1 calc R
C2 C -0.1605(9) 0.1599(16) 0.4334(10) 0.110(7) Uani 1 1 d .
H2 H -0.2047 0.1569 0.3918 0.132 Uiso 1 1 calc R
C3 C -0.1768(11) 0.1511(16) 0.4947(12) 0.104(7) Uani 1 1 d .
H3 H -0.2320 0.1537 0.4939 0.125 Uiso 1 1 calc R

loop_
_atom_site_aniso_label
_atom_site_aniso_U_11
_atom_site_aniso_U_22
_atom_site_aniso_U_33
_atom_site_aniso_U_23
_atom_site_aniso_U_13
_atom_site_aniso_U_12
O1 0.050(5) 0.041(6) 0.087(8) 0.001(5) 0.048(5) 0.005(4)
C46 0.067(10) 0.065(11) 0.107(15) -0.015(11) 0.056(10) -0.011(9)
C47 0.119(15) 0.076(13) 0.126(18) 0.044(12) 0.071(13) 0.043(11)
C48 0.111(15) 0.103(16) 0.137(19) -0.008(14) 0.082(14) 0.007(12)
C49 0.068(12) 0.23(3) 0.125(18) -0.011(18) 0.070(12) -0.020(14)
C6 0.079(14) 0.35(4) 0.085(18) 0.05(2) 0.050(13) 0.029(19)
Ru1 0.0273(5) 0.0325(6) 0.0786(9) -0.0021(6) 0.0323(5) 0.0003(5)
P2 0.0296(17) 0.0247(18) 0.086(3) -0.0005(16) 0.0340(18) -0.0033(13)
P3 0.0276(16) 0.037(2) 0.071(3) -0.0001(18) 0.0275(17) -0.0006(14)
P4 0.0228(16) 0.0238(17) 0.077(3) -0.0072(17) 0.0245(16) -0.0046(13)
C15 0.028(6) 0.026(7) 0.106(13) -0.004(7) 0.038(7) 0.006(5)
C10 0.024(7) 0.044(8) 0.092(13) 0.000(8) 0.022(7) 0.002(6)
C7 0.023(4) 0.017(4) 0.038(5) -0.002(3) 0.010(3) 0.001(3)
C11 0.041(8) 0.032(8) 0.084(13) 0.000(8) 0.014(7) 0.005(6)
C22 0.024(6) 0.032(7) 0.082(11) 0.007(7) 0.030(6) -0.004(5)
C8 0.027(6) 0.015(6) 0.068(10) -0.005(6) 0.019(6) -0.003(5)
C9 0.018(5) 0.035(7) 0.062(9) 0.011(6) 0.023(6) 0.001(5)
C44 0.037(7) 0.016(7) 0.121(13) -0.019(7) 0.042(8) -0.004(5)
C29 0.036(7) 0.060(9) 0.062(11) 0.005(8) 0.009(7) 0.000(7)
C21 0.048(8) 0.070(11) 0.082(13) -0.003(9) 0.042(9) -0.015(7)
C17 0.018(6) 0.037(8) 0.102(12) 0.031(7) 0.021(7) 0.005(5)
C1 0.026(6) 0.029(7) 0.072(11) 0.011(7) 0.020(7) -0.002(5)
C28 0.028(6) 0.041(8) 0.078(12) -0.006(7) 0.032(7) -0.004(5)
C41 0.018(6) 0.035(8) 0.100(12) -0.016(7) 0.024(7) -0.005(5)
C43 0.049(8) 0.028(8) 0.137(16) -0.012(8) 0.050(9) -0.003(6)
C34 0.042(7) 0.018(7) 0.082(11) -0.017(7) 0.035(7) -0.023(6)
C20 0.039(7) 0.024(7) 0.082(11) 0.005(7) 0.012(7) 0.002(6)
C16 0.037(7) 0.020(6) 0.084(12) 0.018(7) 0.038(7) 0.013(5)
C42 0.046(8) 0.041(8) 0.096(13) -0.005(8) 0.044(8) 0.013(6)
C19 0.024(7) 0.047(9) 0.107(14) -0.006(8) 0.032(8) -0.019(6)
C26 0.043(8) 0.060(10) 0.079(12) -0.016(8) 0.028(8) 0.012(7)
C40 0.022(6) 0.023(7) 0.086(11) -0.013(6) 0.027(6) -0.008(5)
C27 0.038(7) 0.038(8) 0.079(11) -0.017(7) 0.034(7) -0.003(6)
C45 0.030(7) 0.026(7) 0.104(13) -0.011(7) 0.036(7) -0.009(5)
C18 0.024(7) 0.058(9) 0.080(12) 0.021(8) 0.014(7) -0.018(6)
C12 0.059(10) 0.029(9) 0.123(16) -0.014(9) 0.019(9) -0.002(7)
C35 0.041(8) 0.045(9) 0.090(13) 0.005(8) 0.036(8) -0.013(7)
B1 0.023(6) 0.010(6) 0.084(12) -0.018(7) 0.030(7) -0.006(5)
C23 0.044(8) 0.050(9) 0.102(13) -0.036(9) 0.039(8) -0.027(7)
C14 0.043(9) 0.039(9) 0.162(19) 0.018(10) 0.059(11) 0.012(7)
C24 0.034(8) 0.094(13) 0.093(14) -0.011(10) 0.033(8) -0.018(8)
C33 0.029(7) 0.040(8) 0.095(12) 0.009(7) 0.033(7) 0.016(6)
C39 0.028(7) 0.090(11) 0.093(13) -0.026(9) 0.032(8) -0.018(7)
C32 0.048(9) 0.037(9) 0.16(2) 0.010(11) 0.047(11) 0.005(7)
C25 0.046(8) 0.059(10) 0.105(14) -0.043(9) 0.024(8) 0.001(7)
C36 0.038(8) 0.081(12) 0.108(15) 0.002(10) 0.028(9) 0.007(8)
C38 0.041(8) 0.070(11) 0.114(15) -0.015(10) 0.047(9) -0.014(8)
C37 0.025(7) 0.058(10) 0.128(16) 0.003(10) 0.030(9) 0.002(7)
C31 0.031(8) 0.043(10) 0.153(19) 0.013(11) 0.025(10) 0.012(6)
C30 0.034(8) 0.097(14) 0.108(15) 0.009(11) 0.008(9) 0.000(9)
C4 0.099(14) 0.088(13) 0.069(14) 0.034(11) 0.045(12) -0.012(11)
C13 0.028(7) 0.041(10) 0.136(18) 0.026(11) 0.012(9) -0.013(6)
C5 0.066(13) 0.25(3) 0.11(2) 0.017(19) 0.048(14) 0.010(15)
C2 0.029(8) 0.23(2) 0.073(14) 0.001(14) 0.020(8) -0.006(11)
C3 0.055(11) 0.18(2) 0.100(18) -0.014(15) 0.055(12) -0.004(12)

loop_
_atom_type_symbol
_atom_type_description
_atom_type_scat_dispersion_real
_atom_type_scat_dispersion_imag
_atom_type_scat_source
C C 0.0033 0.0016 'International Tables Vol C Tables 4.2.6.8 and 6.1.1.4'
H H 0.0000 0.0000 'International Tables Vol C Tables 4.2.6.8 and 6.1.1.4'
B B 0.0013 0.0007 'International Tables Vol C Tables 4.2.6.8 and 6.1.1.4'
O O 0.0106 0.0060 'International Tables Vol C Tables 4.2.6.8 and 6.1.1.4'
P P 0.1023 0.0942 'International Tables Vol C Tables 4.2.6.8 and 6.1.1.4'
Ru Ru -1.2594 0.8363 'International Tables Vol C Tables 4.2.6.8 and 6.1.1.4'

loop_
_geom_angle_atom_site_label_1
_geom_angle_atom_site_label_2
_geom_angle_atom_site_label_3
_geom_angle
C46 O1 Ru1 177.6(9)
O1 C46 C47 110.0(12)
O1 C46 C49 106.4(14)
C47 C46 C49 117.7(14)
O1 C46 C48 105.4(12)
C47 C46 C48 109.8(16)
C49 C46 C48 106.8(13)
C46 C47 H47A 109.5
C46 C47 H47B 109.5
H47A C47 H47B 109.5
C46 C47 H47C 109.5
H47A C47 H47C 109.5
H47B C47 H47C 109.5
C46 C48 H48A 109.5
C46 C48 H48B 109.5
H48A C48 H48B 109.5
C46 C48 H48C 109.5
H48A C48 H48C 109.5
H48B C48 H48C 109.5
C46 C49 H49A 109.5
C46 C49 H49B 109.5
H49A C49 H49B 109.5
C46 C49 H49C 109.5
H49A C49 H49C 109.5
H49B C49 H49C 109.5
C5 C6 C4 117(2)
C5 C6 H6 121.4
C4 C6 H6 121.4
O1 Ru1 P4 128.3(3)
O1 Ru1 P2 126.2(3)
P4 Ru1 P2 87.26(13)
O1 Ru1 P3 127.7(3)
P4 Ru1 P3 86.09(12)
P2 Ru1 P3 87.55(12)
C16 P2 C7 109.9(6)
C16 P2 C10 101.1(5)
C7 P2 C10 106.1(6)
C16 P2 Ru1 107.2(4)
C7 P2 Ru1 119.3(3)
C10 P2 Ru1 111.7(5)
C9 P3 C28 108.8(5)
C9 P3 C22 105.4(5)
C28 P3 C22 100.2(6)
C9 P3 Ru1 120.5(4)
C28 P3 Ru1 108.1(4)
C22 P3 Ru1 111.9(3)
C8 P4 C40 106.2(5)
C8 P4 C34 106.0(6)
C40 P4 C34 99.6(5)
C8 P4 Ru1 119.8(4)
C40 P4 Ru1 111.4(5)
C34 P4 Ru1 111.7(4)
C10 C15 C14 120.0(15)
C10 C15 H15 120.0
C14 C15 H15 120.0
C15 C10 C11 117.1(13)
C15 C10 P2 120.4(12)
C11 C10 P2 122.3(10)
B1 C7 P2 116.8(7)
B1 C7 H7A 108.1
P2 C7 H7A 108.1
B1 C7 H7B 108.1
P2 C7 H7B 108.1
H7A C7 H7B 107.3
C12 C11 C10 122.5(15)
C12 C11 H11 118.7
C10 C11 H11 118.7
C27 C22 C23 119.3(12)
C27 C22 P3 121.2(8)
C23 C22 P3 119.5(9)
B1 C8 P4 115.5(9)
B1 C8 H8A 108.4
P4 C8 H8A 108.4
B1 C8 H8B 108.4
P4 C8 H8B 108.4
H8A C8 H8B 107.5
B1 C9 P3 114.1(7)
B1 C9 H9A 108.7
P3 C9 H9A 108.7
B1 C9 H9B 108.7
P3 C9 H9B 108.7
H9A C9 H9B 107.6
C43 C44 C45 119.8(12)
C43 C44 H44 120.1
C45 C44 H44 120.1
C30 C29 C28 123.0(14)
C30 C29 H29 118.5
C28 C29 H29 118.5
C16 C21 C20 122.4(12)
C16 C21 H21 118.8
C20 C21 H21 118.8
C18 C17 C16 123.1(13)
C18 C17 H17 118.4
C16 C17 H17 118.4
C5 C1 C2 109.9(14)
C5 C1 B1 123.4(12)
C2 C1 B1 126.6(13)
C29 C28 C33 116.8(13)
C29 C28 P3 119.4(9)
C33 C28 P3 123.7(11)
C40 C41 C42 119.7(11)
C40 C41 H41 120.2
C42 C41 H41 120.2
C44 C43 C42 122.2(13)
C44 C43 H43 118.9
C42 C43 H43 118.9
C39 C34 C35 121.2(12)
C39 C34 P4 121.2(12)
C35 C34 P4 117.5(8)
C19 C20 C21 117.3(13)
C19 C20 H20 121.4
C21 C20 H20 121.4
C21 C16 C17 115.6(12)
C21 C16 P2 122.4(9)
C17 C16 P2 122.1(11)
C43 C42 C41 118.4(12)
C43 C42 H42 120.8
C41 C42 H42 120.8
C18 C19 C20 120.8(12)
C18 C19 H19 119.6
C20 C19 H19 119.6
C27 C26 C25 120.1(12)
C27 C26 H26 120.0
C25 C26 H26 120.0
C45 C40 C41 118.4(11)
C45 C40 P4 124.4(9)
C41 C40 P4 116.8(8)
C22 C27 C26 121.6(11)
C22 C27 H27 119.2
C26 C27 H27 119.2
C40 C45 C44 121.5(12)
C40 C45 H45 119.3
C44 C45 H45 119.3
C17 C18 C19 120.6(12)
C17 C18 H18 119.7
C19 C18 H18 119.7
C11 C12 C13 119.9(17)
C11 C12 H12 120.0
C13 C12 H12 120.0
C36 C35 C34 118.4(12)
C36 C35 H35 120.8
C34 C35 H35 120.8
C1 B1 C7 109.4(9)
C1 B1 C8 110.5(10)
C7 B1 C8 109.3(8)
C1 B1 C9 109.9(8)
C7 B1 C9 109.6(10)
C8 B1 C9 108.1(9)
C24 C23 C22 119.5(12)
C24 C23 H23 120.2
C22 C23 H23 120.2
C13 C14 C15 119.7(16)
C13 C14 H14 120.2
C15 C14 H14 120.2
C25 C24 C23 121.4(13)
C25 C24 H24 119.3
C23 C24 H24 119.3
C32 C33 C28 123.1(15)
C32 C33 H33 118.5
C28 C33 H33 118.5
C34 C39 C38 120.4(16)
C34 C39 H39 119.8
C38 C39 H39 119.8
C33 C32 C31 119.2(16)
C33 C32 H32 120.4
C31 C32 H32 120.4
C24 C25 C26 118.1(13)
C24 C25 H25 120.9
C26 C25 H25 120.9
C37 C36 C35 121.5(15)
C37 C36 H36 119.2
C35 C36 H36 119.2
C37 C38 C39 120.7(14)
C37 C38 H38 119.7
C39 C38 H38 119.7
C36 C37 C38 117.7(13)
C36 C37 H37 121.1
C38 C37 H37 121.1
C32 C31 C30 120.2(15)
C32 C31 H31 119.9
C30 C31 H31 119.9
C29 C30 C31 117.7(17)
C29 C30 H30 121.1
C31 C30 H30 121.1
C3 C4 C6 115.3(17)
C3 C4 H4 122.3
C6 C4 H4 122.3
C14 C13 C12 120.3(15)
C14 C13 H13 119.9
C12 C13 H13 119.9
C1 C5 C6 127.3(18)
C1 C5 H5 116.3
C6 C5 H5 116.3
C3 C2 C1 123.5(16)
C3 C2 H2 118.2
C1 C2 H2 118.2
C4 C3 C2 124.2(16)
C4 C3 H3 117.9
C2 C3 H3 117.9

loop_
_geom_bond_atom_site_label_1
_geom_bond_atom_site_label_2
_geom_bond_distance
O1 C46 1.431(16)
O1 Ru1 1.900(8)
C46 C47 1.49(2)
C46 C49 1.53(2)
C46 C48 1.59(2)
C47 H47A 0.9800
C47 H47B 0.9800
C47 H47C 0.9800
C48 H48A 0.9800
C48 H48B 0.9800
C48 H48C 0.9800
C49 H49A 0.9800
C49 H49B 0.9800
C49 H49C 0.9800
C6 C5 1.36(2)
C6 C4 1.41(2)
C6 H6 0.9500
Ru1 P4 2.215(4)
Ru1 P2 2.220(4)
Ru1 P3 2.231(3)
P2 C16 1.782(13)
P2 C7 1.802(10)
P2 C10 1.839(14)
P3 C9 1.807(11)
P3 C28 1.819(13)
P3 C22 1.838(13)
P4 C8 1.799(12)
P4 C40 1.821(11)
P4 C34 1.858(12)
C15 C10 1.379(17)
C15 C14 1.426(18)
C15 H15 0.9500
C10 C11 1.399(18)
C7 B1 1.613(16)
C7 H7A 0.9900
C7 H7B 0.9900
C11 C12 1.340(18)
C11 H11 0.9500
C22 C27 1.370(15)
C22 C23 1.415(15)
C8 B1 1.672(14)
C8 H8A 0.9900
C8 H8B 0.9900
C9 B1 1.699(18)
C9 H9A 0.9900
C9 H9B 0.9900
C44 C43 1.354(18)
C44 C45 1.399(15)
C44 H44 0.9500
C29 C30 1.370(19)
C29 C28 1.374(17)
C29 H29 0.9500
C21 C16 1.404(19)
C21 C20 1.428(17)
C21 H21 0.9500
C17 C18 1.362(16)
C17 C16 1.413(15)
C17 H17 0.9500
C1 C5 1.35(2)
C1 C2 1.368(17)
C1 B1 1.610(18)
C28 C33 1.415(15)
C41 C40 1.397(16)
C41 C42 1.454(16)
C41 H41 0.9500
C43 C42 1.362(17)
C43 H43 0.9500
C34 C39 1.346(17)
C34 C35 1.407(18)
C20 C19 1.413(17)
C20 H20 0.9500
C42 H42 0.9500
C19 C18 1.362(18)
C19 H19 0.9500
C26 C27 1.388(17)
C26 C25 1.421(18)
C26 H26 0.9500
C40 C45 1.382(14)
C27 H27 0.9500
C45 H45 0.9500
C18 H18 0.9500
C12 C13 1.38(2)
C12 H12 0.9500
C35 C36 1.405(17)
C35 H35 0.9500
C23 C24 1.395(18)
C23 H23 0.9500
C14 C13 1.35(2)
C14 H14 0.9500
C24 C25 1.393(18)
C24 H24 0.9500
C33 C32 1.355(18)
C33 H33 0.9500
C39 C38 1.407(17)
C39 H39 0.9500
C32 C31 1.37(2)
C32 H32 0.9500
C25 H25 0.9500
C36 C37 1.396(19)
C36 H36 0.9500
C38 C37 1.40(2)
C38 H38 0.9500
C37 H37 0.9500
C31 C30 1.45(2)
C31 H31 0.9500
C30 H30 0.9500
C4 C3 1.27(2)
C4 H4 0.9500
C13 H13 0.9500
C5 H5 0.9500
C2 C3 1.36(2)
C2 H2 0.9500
C3 H3 0.9500

loop_
_geom_torsion_atom_site_label_1
_geom_torsion_atom_site_label_2
_geom_torsion_atom_site_label_3
_geom_torsion_atom_site_label_4
_geom_torsion
Ru1 O1 C46 C47 -45(23)
Ru1 O1 C46 C49 84(22)
Ru1 O1 C46 C48 -163(22)
C46 O1 Ru1 P4 -109(22)
C46 O1 Ru1 P2 11(22)
C46 O1 Ru1 P3 131(22)
O1 Ru1 P2 C16 -63.7(6)
P4 Ru1 P2 C16 73.5(4)
P3 Ru1 P2 C16 159.7(4)
O1 Ru1 P2 C7 170.7(5)
P4 Ru1 P2 C7 -52.1(4)
P3 Ru1 P2 C7 34.1(4)
O1 Ru1 P2 C10 46.3(5)
P4 Ru1 P2 C10 -176.5(4)
P3 Ru1 P2 C10 -90.3(4)
O1 Ru1 P3 C9 173.2(5)
P4 Ru1 P3 C9 36.3(4)
P2 Ru1 P3 C9 -51.2(4)
O1 Ru1 P3 C28 -60.9(6)
P4 Ru1 P3 C28 162.1(5)
P2 Ru1 P3 C28 74.7(5)
O1 Ru1 P3 C22 48.5(5)
P4 Ru1 P3 C22 -88.5(5)
P2 Ru1 P3 C22 -175.9(5)
O1 Ru1 P4 C8 168.8(5)
P2 Ru1 P4 C8 33.1(4)
P3 Ru1 P4 C8 -54.7(4)
O1 Ru1 P4 C40 -66.4(5)
P2 Ru1 P4 C40 157.8(4)
P3 Ru1 P4 C40 70.1(4)
O1 Ru1 P4 C34 44.1(5)
P2 Ru1 P4 C34 -91.7(4)
P3 Ru1 P4 C34 -179.4(4)
C14 C15 C10 C11 2.6(16)
C14 C15 C10 P2 177.4(9)
C16 P2 C10 C15 -75.5(10)
C7 P2 C10 C15 39.1(10)
Ru1 P2 C10 C15 170.7(8)
C16 P2 C10 C11 98.9(11)
C7 P2 C10 C11 -146.4(10)
Ru1 P2 C10 C11 -14.9(11)
C16 P2 C7 B1 -106.0(9)
C10 P2 C7 B1 145.5(9)
Ru1 P2 C7 B1 18.3(10)
C15 C10 C11 C12 -7.0(18)
P2 C10 C11 C12 178.4(10)
C9 P3 C22 C27 -144.5(11)
C28 P3 C22 C27 102.5(11)
Ru1 P3 C22 C27 -11.8(12)
C9 P3 C22 C23 34.9(12)
C28 P3 C22 C23 -78.0(12)
Ru1 P3 C22 C23 167.6(10)
C40 P4 C8 B1 -108.4(8)
C34 P4 C8 B1 146.3(8)
Ru1 P4 C8 B1 18.9(9)
C28 P3 C9 B1 -108.8(8)
C22 P3 C9 B1 144.4(7)
Ru1 P3 C9 B1 16.7(9)
C30 C29 C28 C33 2.4(19)
C30 C29 C28 P3 -174.1(10)
C9 P3 C28 C29 -165.0(9)
C22 P3 C28 C29 -54.7(11)
Ru1 P3 C28 C29 62.5(11)
C9 P3 C28 C33 18.8(12)
C22 P3 C28 C33 129.1(10)
Ru1 P3 C28 C33 -113.7(9)
C45 C44 C43 C42 1(2)
C8 P4 C34 C39 -140.7(11)
C40 P4 C34 C39 109.3(11)
Ru1 P4 C34 C39 -8.5(12)
C8 P4 C34 C35 42.9(11)
C40 P4 C34 C35 -67.2(11)
Ru1 P4 C34 C35 175.0(9)
C16 C21 C20 C19 -2.9(19)
C20 C21 C16 C17 0.1(19)
C20 C21 C16 P2 -179.3(10)
C18 C17 C16 C21 4.7(19)
C18 C17 C16 P2 -175.9(11)
C7 P2 C16 C21 19.6(12)
C10 P2 C16 C21 131.4(11)
Ru1 P2 C16 C21 -111.5(11)
C7 P2 C16 C17 -159.8(9)
C10 P2 C16 C17 -48.0(12)
Ru1 P2 C16 C17 69.2(10)
C44 C43 C42 C41 0(2)
C40 C41 C42 C43 0(2)
C21 C20 C19 C18 1.3(19)
C42 C41 C40 C45 -1.3(19)
C42 C41 C40 P4 -173.9(10)
C8 P4 C40 C45 21.7(13)
C34 P4 C40 C45 131.6(12)
Ru1 P4 C40 C45 -110.4(12)
C8 P4 C40 C41 -166.1(10)
C34 P4 C40 C41 -56.2(11)
Ru1 P4 C40 C41 61.8(10)
C23 C22 C27 C26 0(2)
P3 C22 C27 C26 179.7(10)
C25 C26 C27 C22 -1(2)
C41 C40 C45 C44 2(2)
P4 C40 C45 C44 174.0(10)
C43 C44 C45 C40 -2(2)
C16 C17 C18 C19 -6(2)
C20 C19 C18 C17 3(2)
C10 C11 C12 C13 9(2)
C39 C34 C35 C36 -1(2)
P4 C34 C35 C36 175.9(10)
C5 C1 B1 C7 -88.2(19)
C2 C1 B1 C7 96.1(17)
C5 C1 B1 C8 32(2)
C2 C1 B1 C8 -143.5(15)
C5 C1 B1 C9 151.4(17)
C2 C1 B1 C9 -24.2(19)
P2 C7 B1 C1 169.6(8)
P2 C7 B1 C8 48.5(13)
P2 C7 B1 C9 -69.8(10)
P4 C8 B1 C1 170.5(7)
P4 C8 B1 C7 -69.1(11)
P4 C8 B1 C9 50.1(11)
P3 C9 B1 C1 170.2(7)
P3 C9 B1 C7 50.0(10)
P3 C9 B1 C8 -69.0(10)
C27 C22 C23 C24 -1(2)
P3 C22 C23 C24 -180.0(11)
C10 C15 C14 C13 -0.6(18)
C22 C23 C24 C25 1(2)
C29 C28 C33 C32 -2.5(19)
P3 C28 C33 C32 173.8(10)
C35 C34 C39 C38 -1(2)
P4 C34 C39 C38 -177.7(10)
C28 C33 C32 C31 1(2)
C23 C24 C25 C26 -2(2)
C27 C26 C25 C24 1(2)
C34 C35 C36 C37 4(2)
C34 C39 C38 C37 0(2)
C35 C36 C37 C38 -4(2)
C39 C38 C37 C36 2(2)
C33 C32 C31 C30 1(2)
C28 C29 C30 C31 -1(2)
C32 C31 C30 C29 -1(2)
C5 C6 C4 C3 -16(4)
C15 C14 C13 C12 3(2)
C11 C12 C13 C14 -7(2)
C2 C1 C5 C6 -11(4)
B1 C1 C5 C6 173(2)
C4 C6 C5 C1 16(5)
C5 C1 C2 C3 7(3)
B1 C1 C2 C3 -176.7(17)
C6 C4 C3 C2 15(4)
C1 C2 C3 C4 -11(4)

loop_
_platon_squeeze_void_nr
_platon_squeeze_void_average_x
_platon_squeeze_void_average_y
_platon_squeeze_void_average_z
_platon_squeeze_void_volume
_platon_squeeze_void_count_electrons
_platon_squeeze_void_content
1 0.054 0.008 0.047 14 4 ' '
2 0.500 0.000 0.000 301 115 ' '
3 0.937 -0.010 0.945 10 2 ' '
4 1.000 0.500 0.500 301 113 ' '
5 0.554 0.492 0.547 14 3 ' '
6 0.437 0.510 0.445 10 2 ' '
